data_2007709
loop_
_publ_author_name
'Erragh, Fatima'
'Boukhari, Ali'
'Sadel, Abderahim'
'Holt, Elizabeth M.'

_publ_section_title
;
 Disodium Zinc Pyrophosphate and Disodium (Europium) Zinc Pyrophosphate
;
_journal_issue 10
_journal_name_full 'Acta Crystallographica Section C'
_journal_page_first 1373
_journal_page_last 1376
_journal_paper_doi 10.1107/S0108270198006246
_journal_volume 54
_journal_year 1998
_chemical_formula_iupac 'Na1.94 Eu0.02 Zn P2 O7'
_chemical_formula_moiety 'Eu0.02 Na1.94 O7 P2 Zn1'
_chemical_formula_sum 'Eu0.02 Na1.94 O7 P2 Zn'
_chemical_formula_weight 286.72
_chemical_name_common 'Disodium Europium Zinc Diphosphate'
_chemical_name_systematic
;
Disodium Europium Zinc Diphosphate
;
_space_group_IT_number 136
_symmetry_cell_setting tetragonal
_symmetry_space_group_name_Hall '-P 4n 2n'
_symmetry_space_group_name_H-M 'P 42/m n m'
_audit_creation_method SHELXL-97
_cell_angle_alpha 90.00
_cell_angle_beta 90.00
_cell_angle_gamma 90.00
_cell_formula_units_Z 4
_cell_length_a 7.664(2)
_cell_length_b 7.664(2)
_cell_length_c 10.241(2)
_cell_measurement_reflns_used 64
_cell_measurement_temperature 293(2)
_cell_measurement_theta_max 23.45
_cell_measurement_theta_min 5.68
_cell_volume 601.5(3)
_computing_cell_refinement XSCANS
_computing_data_collection 'XSCANS (Siemens, 1991)'
_computing_data_reduction XSCANS
_computing_molecular_graphics 'XP (Siemens, 1990)'
_computing_publication_material SHELXL97
_computing_structure_refinement 'SHELXL97 (Sheldrick, 1997)'
_computing_structure_solution 'SHELXS97 (Sheldrick, 1990)'
_diffrn_ambient_temperature 293(2)
_diffrn_measured_fraction_theta_full 0.864
_diffrn_measured_fraction_theta_max 0.864
_diffrn_measurement_device_type 'Syntex P4 four-circle'
_diffrn_measurement_method \q/2\q
_diffrn_radiation_monochromator graphite
_diffrn_radiation_source 'fine-focus sealed tube'
_diffrn_radiation_type MoK\a
_diffrn_radiation_wavelength 0.71073
_diffrn_reflns_av_R_equivalents 0.097
_diffrn_reflns_av_sigmaI/netI 0.0703
_diffrn_reflns_limit_h_max 1
_diffrn_reflns_limit_h_min -10
_diffrn_reflns_limit_k_max 10
_diffrn_reflns_limit_k_min -1
_diffrn_reflns_limit_l_max 1
_diffrn_reflns_limit_l_min -14
_diffrn_reflns_number 1222
_diffrn_reflns_theta_full 29.96
_diffrn_reflns_theta_max 29.96
_diffrn_reflns_theta_min 5.48
_diffrn_standards_decay_% 0.000
_diffrn_standards_interval_count 97
_diffrn_standards_number 3
_exptl_absorpt_coefficient_mu 4.92
_exptl_absorpt_correction_T_max 0.37
_exptl_absorpt_correction_T_min 0.15
_exptl_absorpt_correction_type '\y scan (XEMP; Sheldrick, 1990)'
_exptl_crystal_colour transparent
_exptl_crystal_density_diffrn 3.168
_exptl_crystal_density_method 'not measured'
_exptl_crystal_description chunk
_exptl_crystal_F_000 556
_exptl_crystal_size_max 0.2
_exptl_crystal_size_mid 0.2
_exptl_crystal_size_min 0.2
_refine_diff_density_max 0.304
_refine_diff_density_min -0.595
_refine_ls_extinction_coef 0.000(4)
_refine_ls_extinction_method SHELXL97
_refine_ls_goodness_of_fit_obs 1.229
_refine_ls_goodness_of_fit_ref 1.229
_refine_ls_matrix_type full
_refine_ls_number_parameters 47
_refine_ls_number_reflns 482
_refine_ls_number_restraints 1
_refine_ls_restrained_S_all 1.227
_refine_ls_R_factor_all 0.083
_refine_ls_R_factor_gt 0.059
_refine_ls_shift/su_max 0.092
_refine_ls_shift/su_mean 0.083
_refine_ls_structure_factor_coef Fsqd
_refine_ls_weighting_details 'w = 1/[\s^2^(Fo^2^)+(0.0534P)^2^+0.4146P] where P = (Fo^2^+2Fc^2^)/3'
_refine_ls_weighting_scheme calc
_refine_ls_wR_factor_obs 0.137
_refine_ls_wR_factor_ref 0.137
_reflns_number_gt 352
_reflns_number_total 482
_reflns_threshold_expression I>2\s(I)
_cod_data_source_file br1194.cif
_cod_data_source_block II
_cod_depositor_comments
;
The following automatic conversions were performed:

'_refine_ls_weighting_scheme' value 'calc w =
1/[\s^2^(Fo^2^)+(0.0534P)^2^+0.4146P] where P = (Fo^2^+2Fc^2^)/3' was
changed to 'calc'. New tag '_refine_ls_weighting_details' was
created. The value of the new tag was set to 'w =
1/[\s^2^(Fo^2^)+(0.0534P)^2^+0.4146P] where P = (Fo^2^+2Fc^2^)/3'.

Automatic conversion script
Id: cif_fix_values 3143 2015-03-26 13:38:13Z robertas 
;
_cod_original_sg_symbol_H-M P42/mnm
_cod_original_formula_sum 'Eu0.02 Na1.94 O7 P2 Zn1'
_cod_database_code 2007709
_cod_database_fobs_code 2007709

loop_
_symmetry_equiv_pos_as_xyz
'x, y, z'
'-x, -y, z'
'-y+1/2, x+1/2, z+1/2'
'y+1/2, -x+1/2, z+1/2'
'-x+1/2, y+1/2, -z+1/2'
'x+1/2, -y+1/2, -z+1/2'
'y, x, -z'
'-y, -x, -z'
'-x, -y, -z'
'x, y, -z'
'y-1/2, -x-1/2, -z-1/2'
'-y-1/2, x-1/2, -z-1/2'
'x-1/2, -y-1/2, z-1/2'
'-x-1/2, y-1/2, z-1/2'
'-y, -x, z'
'y, x, z'

loop_
_atom_site_label
_atom_site_fract_x
_atom_site_fract_y
_atom_site_fract_z
_atom_site_U_iso_or_equiv
_atom_site_adp_type
_atom_site_calc_flag
_atom_site_refinement_flags
_atom_site_occupancy
_atom_site_disorder_assembly
_atom_site_disorder_group
_atom_site_type_symbol
Zn1 0 0.5 0.25 0.0176(4) Uani d S 1 . . Zn
Na2 0.6979(4) 0.6979(4) 0.5 0.0323(16) Uani d SP 0.948(14) . . Na
Eu2 0.6979(4) 0.6979(4) 0.5 0.0323(16) Uani d SP 0.017(5) . . Eu
Na3 0.6406(4) 0.6406(4) 0 0.0233(10) Uani d S 1 . . Na
P1 0.13641(17) 0.13641(17) 0.21157(17) 0.0154(5) Uani d S 1 . . P
O11 0.1351(6) 0.1351(6) 0.3564(5) 0.0239(12) Uani d S 1 . . O
O12 0.0800(10) 0.3042(6) 0.1489(4) 0.0523(18) Uani d . 1 . . O
O13 0.5310(9) 0.5310(9) 0.6573(10) 0.020(3) Uani d SP 0.50 . . O

loop_
_atom_site_aniso_label
_atom_site_aniso_U_11
_atom_site_aniso_U_22
_atom_site_aniso_U_33
_atom_site_aniso_U_12
_atom_site_aniso_U_13
_atom_site_aniso_U_23
Zn1 0.0157(4) 0.0157(4) 0.0214(6) 0.000 0.000 0.000
Na2/Eu2 0.0304(19) 0.0304(19) 0.036(2) -0.018(2) 0.000 0.000
Na3 0.0214(13) 0.0214(13) 0.027(2) -0.0059(19) 0.000 0.000
P1 0.0146(6) 0.0146(6) 0.0170(8) 0.0021(7) 0.0019(5) 0.0019(5)
O11 0.0247(18) 0.0247(18) 0.022(2) -0.006(2) -0.0012(15) -0.0012(15)
O12 0.114(5) 0.022(2) 0.0204(18) 0.033(3) 0.010(3) 0.0026(18)
O13 0.018(4) 0.018(4) 0.024(5) -0.003(4) 0.004(2) 0.004(2)

loop_
_atom_type_symbol
_atom_type_description
_atom_type_scat_dispersion_real
_atom_type_scat_dispersion_imag
_atom_type_scat_source
O O 0.0106 0.0060 'International Tables Vol C Tables 4.2.6.8 and 6.1.1.4'
Na Na 0.0362 0.0249 'International Tables Vol C Tables 4.2.6.8 and 6.1.1.4'
P P 0.1023 0.0942 'International Tables Vol C Tables 4.2.6.8 and 6.1.1.4'
Zn Zn 0.2839 1.4301 'International Tables Vol C Tables 4.2.6.8 and 6.1.1.4'
Eu Eu -0.1578 3.6682 'International Tables Vol C Tables 4.2.6.8 and 6.1.1.4'

loop_
_geom_angle_atom_site_label_1
_geom_angle_atom_site_label_2
_geom_angle_atom_site_label_3
_geom_angle_site_symmetry_1
_geom_angle_site_symmetry_3
_geom_angle
_geom_angle_publ_flag
O12 Zn1 O12 12_666 . 106.85(12) no
O12 Zn1 O12 12_666 2_565 106.85(12) no
O12 Zn1 O12 . 2_565 114.8(3) no
O12 Zn1 O12 12_666 11_566 114.8(3) no
O12 Zn1 O12 . 11_566 106.85(12) no
O12 Zn1 O12 2_565 11_566 106.85(12) no
O11 Na2/Eu2 O11 9_666 2_665 78.2(3) no
O11 Na2/Eu2 O13 9_666 10_556 177.4(3) no
O11 Na2/Eu2 O13 2_665 10_556 99.2(3) no
O11 Na2/Eu2 O13 9_666 . 99.2(3) no
O11 Na2/Eu2 O13 2_665 . 177.4(3) no
O13 Na2/Eu2 O13 10_556 . 83.4(5) no
O11 Na2/Eu2 O12 9_666 5 127.85(13) no
O11 Na2/Eu2 O12 2_665 5 84.99(15) no
O13 Na2/Eu2 O12 10_556 5 51.48(12) no
O13 Na2/Eu2 O12 . 5 96.7(2) no
O11 Na2/Eu2 O12 9_666 14_666 84.99(15) no
O11 Na2/Eu2 O12 2_665 14_666 127.85(13) no
O13 Na2/Eu2 O12 10_556 14_666 96.7(2) no
O13 Na2/Eu2 O12 . 14_666 51.48(12) no
O12 Na2/Eu2 O12 5 14_666 67.5(2) no
O11 Na2/Eu2 O12 9_666 11_666 127.85(13) no
O11 Na2/Eu2 O12 2_665 11_666 84.99(15) no
O13 Na2/Eu2 O12 10_556 11_666 51.48(12) no
O13 Na2/Eu2 O12 . 11_666 96.7(2) no
O12 Na2/Eu2 O12 5 11_666 98.8(2) no
O12 Na2/Eu2 O12 14_666 11_666 140.4(3) no
O11 Na2/Eu2 O12 9_666 4 84.99(15) no
O11 Na2/Eu2 O12 2_665 4 127.85(13) no
O13 Na2/Eu2 O12 10_556 4 96.7(2) no
O13 Na2/Eu2 O12 . 4 51.48(12) no
O12 Na2/Eu2 O12 5 4 140.4(3) no
O12 Na2/Eu2 O12 14_666 4 98.8(2) no
O12 Na2/Eu2 O12 11_666 4 67.5(2) no
O11 Na2/Eu2 O13 9_666 9_666 173.9(2) no
O11 Na2/Eu2 O13 2_665 9_666 107.9(2) no
O13 Na2/Eu2 O13 10_556 9_666 8.7(2) no
O13 Na2/Eu2 O13 . 9_666 74.7(4) no
O12 Na2/Eu2 O13 5 9_666 54.05(13) no
O12 Na2/Eu2 O13 14_666 9_666 91.0(2) no
O12 Na2/Eu2 O13 11_666 9_666 54.05(13) no
O12 Na2/Eu2 O13 4 9_666 91.0(2) no
O11 Na2/Eu2 O13 9_666 2_665 107.9(2) no
O11 Na2/Eu2 O13 2_665 2_665 173.9(2) no
O13 Na2/Eu2 O13 10_556 2_665 74.7(4) no
O13 Na2/Eu2 O13 . 2_665 8.7(2) no
O12 Na2/Eu2 O13 5 2_665 91.0(2) no
O12 Na2/Eu2 O13 14_666 2_665 54.05(13) no
O12 Na2/Eu2 O13 11_666 2_665 91.0(2) no
O12 Na2/Eu2 O13 4 2_665 54.05(13) no
O13 Na2/Eu2 O13 9_666 2_665 66.0(4) no
O11 Na3 O11 3_554 4_554 69.3(2) no
O11 Na3 O11 3_554 12_666 69.6(2) no
O11 Na3 O11 4_554 12_666 107.4(2) no
O11 Na3 O11 3_554 11_666 107.4(2) no
O11 Na3 O11 4_554 11_666 69.6(2) no
O11 Na3 O11 12_666 11_666 69.3(2) no
O11 Na3 O12 3_554 15_665 118.06(15) no
O11 Na3 O12 4_554 15_665 171.77(17) no
O11 Na3 O12 12_666 15_665 79.43(13) no
O11 Na3 O12 11_666 15_665 109.62(16) no
O11 Na3 O12 3_554 2_665 171.77(17) no
O11 Na3 O12 4_554 2_665 118.06(15) no
O11 Na3 O12 12_666 2_665 109.62(16) no
O11 Na3 O12 11_666 2_665 79.43(13) no
O12 Na3 O12 15_665 2_665 54.3(2) no
O11 Na3 O12 3_554 8_665 79.43(13) no
O11 Na3 O12 4_554 8_665 109.62(16) no
O11 Na3 O12 12_666 8_665 118.06(15) no
O11 Na3 O12 11_666 8_665 171.77(17) no
O12 Na3 O12 15_665 8_665 69.9(3) no
O12 Na3 O12 2_665 8_665 94.2(3) no
O11 Na3 O12 3_554 9_665 109.62(16) no
O11 Na3 O12 4_554 9_665 79.43(13) no
O11 Na3 O12 12_666 9_665 171.77(17) no
O11 Na3 O12 11_666 9_665 118.06(15) no
O12 Na3 O12 15_665 9_665 94.2(3) no
O12 Na3 O12 2_665 9_665 69.9(3) no
O12 Na3 O12 8_665 9_665 54.3(2) no
O11 P1 O12 . . 115.6(2) no
O11 P1 O12 . 16 115.6(2) no
O12 P1 O12 . 16 108.1(5) no
O11 P1 O13 . 3_544 109.6(4) no
O12 P1 O13 . 3_544 93.0(4) no
O12 P1 O13 16 3_544 112.9(4) no
O11 P1 O13 . 4_454 109.6(4) no
O12 P1 O13 . 4_454 112.9(4) no
O12 P1 O13 16 4_454 93.0(4) no
O13 P1 O13 3_544 4_454 24.0(6) no

loop_
_geom_bond_atom_site_label_1
_geom_bond_atom_site_label_2
_geom_bond_site_symmetry_2
_geom_bond_distance
_geom_bond_publ_flag
Zn1 O12 12_666 1.924(4) yes
Zn1 O12 . 1.924(4) yes
Zn1 O12 2_565 1.924(4) yes
Zn1 O12 11_566 1.924(4) yes
Na2/Eu2 O11 9_666 2.331(7) yes
Na2/Eu2 O11 2_665 2.331(7) yes
Na2/Eu2 O13 10_556 2.422(10) yes
Na2/Eu2 O13 . 2.422(10) yes
Na2/Eu2 O12 5 2.743(7) yes
Na2/Eu2 O12 14_666 2.743(7) yes
Na2/Eu2 O12 11_666 2.743(7) yes
Na2/Eu2 O12 4 2.743(7) yes
Na2/Eu2 O13 9_666 2.958(10) yes
Na2/Eu2 O13 2_665 2.958(10) yes
Na2/Eu2 P1 12_666 3.389(3) no
Na2/Eu2 P1 11_666 3.389(3) no
Na3 O11 3_554 2.575(5) yes
Na3 O11 4_554 2.575(5) yes
Na3 O11 12_666 2.575(5) yes
Na3 O11 11_666 2.575(5) yes
Na3 O12 15_665 2.662(7) yes
Na3 O12 2_665 2.662(7) yes
Na3 O12 8_665 2.662(7) yes
Na3 O12 9_665 2.662(7) yes
P1 O11 . 1.484(5) yes
P1 O12 . 1.501(4) yes
P1 O12 16 1.501(4) yes
P1 O13 3_544 1.615(4) yes
P1 O13 4_454 1.615(4) yes
